data_1516018
loop_
_publ_author_name
'Li, Fee'
'Bravo-Rodriguez, Kenny'
'Phillips, Charlotte'
'Seidel, R\"udiger W'
'Wieberneit, Florian'
'Stoll, Raphael'
'Doltsinis, Nikos L.'
'Sanchez-Garcia, Elsa'
'Sander, Wolfram'

_publ_section_title
;
 Conformation and dynamics of a cyclic disulfide-bridged peptide: effects
 of temperature and solvent.
;
_journal_issue 13
_journal_name_full 'The journal of physical chemistry. B'
_journal_page_first 3560
_journal_page_last 3570
_journal_paper_doi 10.1021/jp4007334
_journal_volume 117
_journal_year 2013
_chemical_absolute_configuration ad
_chemical_formula_moiety 'C19 H30 N4 O7 S2'
_chemical_formula_sum 'C19 H30 N4 O7 S2'
_chemical_formula_weight 490.59
_chemical_name_systematic
; 
 ? 
;
_space_group_IT_number 4
_symmetry_cell_setting monoclinic
_symmetry_space_group_name_Hall 'P 2yb'
_symmetry_space_group_name_H-M 'P 1 21 1'
_atom_sites_solution_hydrogens geom
_atom_sites_solution_primary direct
_atom_sites_solution_secondary difmap
_audit_creation_method SHELXL-97
_cell_angle_alpha 90.00
_cell_angle_beta 97.227(3)
_cell_angle_gamma 90.00
_cell_formula_units_Z 2
_cell_length_a 5.04229(17)
_cell_length_b 18.3451(5)
_cell_length_c 12.8083(4)
_cell_measurement_reflns_used 5552
_cell_measurement_temperature 106(2)
_cell_measurement_theta_max 28.8500
_cell_measurement_theta_min 3.2000
_cell_volume 1175.37(6)
_computing_cell_refinement
;
CrysAlisPro, Agilent Technologies,
Version 1.171.36.21 (release 14-08-2012 CrysAlis171 .NET)
(compiled Sep 14 2012,17:21:16)
;
_computing_data_collection
;
CrysAlisPro, Oxford Diffraction Ltd.,
Version 1.171.33.55 (release 05-01-2010 CrysAlis171 .NET)
(compiled Jan  5 2010,16:28:46)
;
_computing_data_reduction
;
CrysAlisPro, Agilent Technologies,
Version 1.171.36.21 (release 14-08-2012 CrysAlis171 .NET)
(compiled Sep 14 2012,17:21:16)
;
_computing_publication_material 'enCIFer 1.4 (Allen et al., 2004)'
_computing_structure_refinement 'SHELXL-97 (Sheldrick, 2008)'
_computing_structure_solution 'SHELXS-97 (Sheldrick, 2008)'
_diffrn_ambient_temperature 106(2)
_diffrn_detector_area_resol_mean 8.4171
_diffrn_measured_fraction_theta_full 0.998
_diffrn_measured_fraction_theta_max 0.998
_diffrn_measurement_device_type 'Xcalibur2, Oxford Diffraction'
_diffrn_measurement_method '\w scans'
_diffrn_radiation_monochromator graphite
_diffrn_radiation_source 'Enhance (Mo) X-ray Source'
_diffrn_radiation_type MoK\a
_diffrn_radiation_wavelength 0.71073
_diffrn_reflns_av_R_equivalents 0.0821
_diffrn_reflns_av_sigmaI/netI 0.0536
_diffrn_reflns_limit_h_max 6
_diffrn_reflns_limit_h_min -6
_diffrn_reflns_limit_k_max 22
_diffrn_reflns_limit_k_min -22
_diffrn_reflns_limit_l_max 15
_diffrn_reflns_limit_l_min -15
_diffrn_reflns_number 31657
_diffrn_reflns_theta_full 25.49
_diffrn_reflns_theta_max 25.49
_diffrn_reflns_theta_min 3.21
_exptl_absorpt_coefficient_mu 0.273
_exptl_absorpt_correction_T_max 0.9918
_exptl_absorpt_correction_T_min 0.9008
_exptl_absorpt_correction_type multi-scan
_exptl_absorpt_process_details
;
CrysAlisPro, Agilent Technologies,
Version 1.171.36.21 (release 14-08-2012 CrysAlis171 .NET)
(compiled Sep 14 2012,17:21:16)
Empirical absorption correction using spherical harmonics,
 implemented in SCALE3 ABSPACK scaling algorithm.
;
_exptl_crystal_colour colourless
_exptl_crystal_density_diffrn 1.386
_exptl_crystal_density_method 'not measured'
_exptl_crystal_description needle
_exptl_crystal_F_000 520
_exptl_crystal_size_max 0.39
_exptl_crystal_size_mid 0.06
_exptl_crystal_size_min 0.03
_refine_diff_density_max 0.231
_refine_diff_density_min -0.203
_refine_diff_density_rms 0.049
_refine_ls_abs_structure_details 'Flack H D (1983), Acta Cryst. A39, 876-881'
_refine_ls_abs_structure_Flack 0.00(6)
_refine_ls_extinction_method none
_refine_ls_goodness_of_fit_ref 1.027
_refine_ls_hydrogen_treatment constr
_refine_ls_matrix_type full
_refine_ls_number_parameters 294
_refine_ls_number_reflns 4344
_refine_ls_number_restraints 1
_refine_ls_restrained_S_all 1.027
_refine_ls_R_factor_all 0.0520
_refine_ls_R_factor_gt 0.0372
_refine_ls_shift/su_max 0.000
_refine_ls_shift/su_mean 0.000
_refine_ls_structure_factor_coef Fsqd
_refine_ls_weighting_details 'calc w=1/[\s^2^(Fo^2^)+(0.0287P)^2^+0.1698P] where P=(Fo^2^+2Fc^2^)/3'
_refine_ls_weighting_scheme calc
_refine_ls_wR_factor_gt 0.0662
_refine_ls_wR_factor_ref 0.0709
_reflns_number_gt 3700
_reflns_number_total 4344
_reflns_threshold_expression >2sigma(I)
_cod_data_source_file jp4007334_si_001.cif
_cod_data_source_block peptid
_cod_original_cell_volume 1175.37(7)
_cod_original_sg_symbol_H-M 'P 21'
_cod_database_code 1516018

loop_
_symmetry_equiv_pos_as_xyz
'x, y, z'
'-x, y+1/2, -z'

loop_
_atom_site_label
_atom_site_type_symbol
_atom_site_fract_x
_atom_site_fract_y
_atom_site_fract_z
_atom_site_U_iso_or_equiv
_atom_site_adp_type
_atom_site_occupancy
_atom_site_symmetry_multiplicity
_atom_site_calc_flag
_atom_site_refinement_flags
S1 S 0.68508(13) 0.64352(3) 0.84463(5) 0.01880(16) Uani 1 1 d .
S2 S 0.72380(14) 0.56274(4) 0.95380(5) 0.02143(17) Uani 1 1 d .
O1 O 0.7600(3) 0.27998(9) 0.78735(15) 0.0212(5) Uani 1 1 d .
O2 O 0.4585(4) 0.37224(10) 0.78809(17) 0.0286(5) Uani 1 1 d .
O3 O 1.1815(3) 0.56328(10) 0.74367(13) 0.0182(4) Uani 1 1 d .
O4 O 0.8016(3) 0.63342(10) 0.53232(13) 0.0188(4) Uani 1 1 d .
O5 O 0.8949(4) 0.82394(10) 0.61262(16) 0.0274(5) Uani 1 1 d .
O6 O 1.3472(4) 0.84801(10) 0.81122(17) 0.0322(5) Uani 1 1 d .
O7 O 1.0910(4) 0.85264(11) 0.94158(17) 0.0396(6) Uani 1 1 d .
N1 N 0.8978(4) 0.39414(11) 0.78107(18) 0.0173(5) Uani 1 1 d .
H1 H 1.0531 0.3752 0.7713 0.021 Uiso 1 1 calc R
N2 N 0.9826(4) 0.49452(11) 0.61213(18) 0.0159(5) Uani 1 1 d .
N3 N 1.2362(4) 0.66406(10) 0.53775(17) 0.0159(5) Uani 1 1 d .
H3 H 1.4028 0.6491 0.5411 0.019 Uiso 1 1 calc R
N4 N 1.0915(4) 0.73455(11) 0.71594(17) 0.0173(5) Uani 1 1 d .
H4 H 1.1896 0.6947 0.7195 0.021 Uiso 1 1 calc R
C1 C 0.7196(6) 0.15265(15) 0.7920(3) 0.0369(8) Uani 1 1 d .
H1A H 0.8110 0.1507 0.7289 0.055 Uiso 1 1 calc R
H1B H 0.6006 0.1105 0.7930 0.055 Uiso 1 1 calc R
H1C H 0.8523 0.1518 0.8549 0.055 Uiso 1 1 calc R
C2 C 0.3592(6) 0.22541(16) 0.6919(2) 0.0279(7) Uani 1 1 d .
H2A H 0.2507 0.2697 0.6925 0.042 Uiso 1 1 calc R
H2B H 0.2426 0.1825 0.6887 0.042 Uiso 1 1 calc R
H2C H 0.4564 0.2260 0.6303 0.042 Uiso 1 1 calc R
C3 C 0.4271(6) 0.22864(15) 0.8908(2) 0.0245(7) Uani 1 1 d .
H3A H 0.5659 0.2333 0.9513 0.037 Uiso 1 1 calc R
H3B H 0.3199 0.1850 0.8993 0.037 Uiso 1 1 calc R
H3C H 0.3115 0.2718 0.8867 0.037 Uiso 1 1 calc R
C4 C 0.5566(5) 0.22232(14) 0.7910(2) 0.0191(6) Uani 1 1 d .
C5 C 0.6849(5) 0.35081(14) 0.7864(2) 0.0186(6) Uani 1 1 d .
C6 C 0.8685(5) 0.47283(13) 0.7916(2) 0.0175(6) Uani 1 1 d .
H6 H 0.6750 0.4849 0.7728 0.021 Uiso 1 1 calc R
C7 C 1.0258(5) 0.51353(13) 0.7141(2) 0.0150(6) Uani 1 1 d .
C8 C 0.7928(6) 0.44113(15) 0.5589(2) 0.0191(6) Uani 1 1 d .
H8A H 0.6206 0.4420 0.5884 0.023 Uiso 1 1 calc R
H8B H 0.8672 0.3911 0.5650 0.023 Uiso 1 1 calc R
C9 C 0.7586(5) 0.46709(15) 0.4450(2) 0.0216(7) Uani 1 1 d .
H9A H 0.7117 0.4261 0.3958 0.026 Uiso 1 1 calc R
H9B H 0.6187 0.5051 0.4330 0.026 Uiso 1 1 calc R
C10 C 1.0323(5) 0.49776(15) 0.4326(2) 0.0215(7) Uani 1 1 d .
H10A H 1.0210 0.5329 0.3736 0.026 Uiso 1 1 calc R
H10B H 1.1579 0.4583 0.4195 0.026 Uiso 1 1 calc R
C11 C 1.1219(5) 0.53576(14) 0.5377(2) 0.0164(6) Uani 1 1 d .
H11 H 1.3199 0.5315 0.5564 0.020 Uiso 1 1 calc R
C12 C 1.0366(5) 0.61525(13) 0.53629(19) 0.0147(6) Uani 1 1 d .
C13 C 1.1763(5) 0.74138(14) 0.5338(2) 0.0182(6) Uani 1 1 d .
H13A H 1.0617 0.7519 0.4669 0.022 Uiso 1 1 calc R
H13B H 1.3456 0.7686 0.5328 0.022 Uiso 1 1 calc R
C14 C 1.0381(5) 0.76970(14) 0.6238(2) 0.0189(6) Uani 1 1 d .
C15 C 0.9902(5) 0.76130(14) 0.8093(2) 0.0185(6) Uani 1 1 d .
H15 H 0.8041 0.7790 0.7872 0.022 Uiso 1 1 calc R
C16 C 1.1483(6) 0.82525(15) 0.8621(2) 0.0241(7) Uani 1 1 d .
C17 C 1.4841(7) 0.91251(16) 0.8552(3) 0.0461(10) Uani 1 1 d .
H17A H 1.3575 0.9532 0.8528 0.069 Uiso 1 1 calc R
H17B H 1.6292 0.9250 0.8142 0.069 Uiso 1 1 calc R
H17C H 1.5583 0.9030 0.9284 0.069 Uiso 1 1 calc R
C18 C 0.9719(5) 0.70024(15) 0.8889(2) 0.0191(6) Uani 1 1 d .
H18A H 0.9526 0.7212 0.9587 0.023 Uiso 1 1 calc R
H18B H 1.1371 0.6705 0.8954 0.023 Uiso 1 1 calc R
C19 C 0.9511(5) 0.49771(15) 0.9048(2) 0.0201(6) Uani 1 1 d .
H19A H 1.1309 0.5200 0.9095 0.024 Uiso 1 1 calc R
H19B H 0.9647 0.4543 0.9512 0.024 Uiso 1 1 calc R

loop_
_atom_site_aniso_label
_atom_site_aniso_U_11
_atom_site_aniso_U_22
_atom_site_aniso_U_33
_atom_site_aniso_U_23
_atom_site_aniso_U_13
_atom_site_aniso_U_12
S1 0.0160(4) 0.0181(3) 0.0223(4) 0.0006(3) 0.0024(3) 0.0007(3)
S2 0.0235(4) 0.0210(4) 0.0212(4) 0.0015(3) 0.0084(3) -0.0010(3)
O1 0.0155(10) 0.0150(10) 0.0338(12) 0.0014(9) 0.0058(9) -0.0029(8)
O2 0.0137(11) 0.0196(10) 0.0537(14) 0.0031(10) 0.0088(10) 0.0002(8)
O3 0.0167(9) 0.0173(9) 0.0202(10) -0.0007(9) 0.0010(8) -0.0030(9)
O4 0.0140(10) 0.0186(10) 0.0244(11) 0.0009(9) 0.0046(8) 0.0012(8)
O5 0.0336(13) 0.0186(10) 0.0319(12) 0.0070(9) 0.0117(10) 0.0078(9)
O6 0.0282(12) 0.0249(11) 0.0452(14) -0.0110(10) 0.0114(11) -0.0106(9)
O7 0.0526(15) 0.0299(13) 0.0393(14) -0.0179(11) 0.0174(12) -0.0095(11)
N1 0.0103(12) 0.0132(11) 0.0297(15) 0.0032(10) 0.0078(11) 0.0005(9)
N2 0.0169(12) 0.0129(11) 0.0185(13) -0.0006(10) 0.0037(10) -0.0014(10)
N3 0.0141(12) 0.0148(12) 0.0193(13) 0.0016(9) 0.0039(10) 0.0003(9)
N4 0.0197(13) 0.0140(12) 0.0183(13) -0.0012(10) 0.0024(10) 0.0042(9)
C1 0.0284(18) 0.0206(18) 0.063(2) -0.0006(16) 0.0109(17) -0.0060(14)
C2 0.0295(18) 0.0329(18) 0.0225(17) -0.0051(14) 0.0085(14) -0.0098(14)
C3 0.0258(17) 0.0251(16) 0.0220(16) 0.0058(13) 0.0009(13) -0.0059(13)
C4 0.0123(15) 0.0182(15) 0.0268(17) 0.0011(12) 0.0027(13) -0.0061(11)
C5 0.0154(15) 0.0177(15) 0.0231(16) 0.0007(12) 0.0045(12) 0.0004(12)
C6 0.0151(15) 0.0136(14) 0.0235(16) 0.0017(12) 0.0021(12) 0.0028(11)
C7 0.0123(14) 0.0107(13) 0.0220(17) 0.0022(12) 0.0029(12) 0.0045(11)
C8 0.0184(15) 0.0142(13) 0.0243(16) -0.0040(12) 0.0012(12) -0.0025(11)
C9 0.0223(16) 0.0206(15) 0.0221(17) -0.0047(12) 0.0041(13) 0.0023(12)
C10 0.0244(16) 0.0193(15) 0.0218(16) -0.0035(12) 0.0069(13) 0.0002(13)
C11 0.0139(14) 0.0155(14) 0.0206(17) 0.0016(12) 0.0048(12) 0.0020(11)
C12 0.0190(16) 0.0153(14) 0.0097(14) 0.0016(11) 0.0013(12) 0.0034(11)
C13 0.0205(16) 0.0152(14) 0.0194(16) 0.0042(12) 0.0041(13) -0.0003(12)
C14 0.0184(15) 0.0122(14) 0.0260(17) -0.0001(12) 0.0024(13) -0.0046(12)
C15 0.0168(15) 0.0192(15) 0.0199(16) -0.0055(12) 0.0040(12) 0.0002(12)
C16 0.0256(17) 0.0161(14) 0.0299(18) -0.0025(13) 0.0008(14) 0.0006(12)
C17 0.041(2) 0.0249(18) 0.072(3) -0.0136(18) 0.004(2) -0.0160(16)
C18 0.0149(15) 0.0235(15) 0.0193(16) -0.0025(13) 0.0032(12) 0.0005(12)
C19 0.0179(15) 0.0207(15) 0.0215(16) 0.0067(12) 0.0019(12) 0.0023(12)

loop_
_atom_type_symbol
_atom_type_description
_atom_type_scat_dispersion_real
_atom_type_scat_dispersion_imag
_atom_type_scat_source
C C 0.0033 0.0016 'International Tables Vol C Tables 4.2.6.8 and 6.1.1.4'
H H 0.0000 0.0000 'International Tables Vol C Tables 4.2.6.8 and 6.1.1.4'
N N 0.0061 0.0033 'International Tables Vol C Tables 4.2.6.8 and 6.1.1.4'
O O 0.0106 0.0060 'International Tables Vol C Tables 4.2.6.8 and 6.1.1.4'
S S 0.1246 0.1234 'International Tables Vol C Tables 4.2.6.8 and 6.1.1.4'

loop_
_geom_angle_atom_site_label_1
_geom_angle_atom_site_label_2
_geom_angle_atom_site_label_3
_geom_angle
C18 S1 S2 101.53(9)
C19 S2 S1 104.56(10)
C5 O1 C4 119.5(2)
C16 O6 C17 114.7(2)
C5 N1 C6 119.3(2)
C7 N2 C11 117.8(2)
C7 N2 C8 129.7(2)
C11 N2 C8 112.3(2)
C12 N3 C13 119.9(2)
C14 N4 C15 120.8(2)
O1 C4 C3 110.3(2)
O1 C4 C2 109.4(2)
C3 C4 C2 113.5(2)
O1 C4 C1 103.0(2)
C3 C4 C1 110.4(2)
C2 C4 C1 109.7(2)
O2 C5 N1 124.7(2)
O2 C5 O1 125.1(2)
N1 C5 O1 110.1(2)
N1 C6 C19 111.4(2)
N1 C6 C7 110.7(2)
C19 C6 C7 111.5(2)
O3 C7 N2 120.7(2)
O3 C7 C6 121.4(2)
N2 C7 C6 117.9(2)
N2 C8 C9 102.9(2)
C10 C9 C8 102.8(2)
C9 C10 C11 104.4(2)
N2 C11 C12 110.2(2)
N2 C11 C10 103.0(2)
C12 C11 C10 112.0(2)
O4 C12 N3 122.5(2)
O4 C12 C11 122.1(2)
N3 C12 C11 115.4(2)
N3 C13 C14 115.0(2)
O5 C14 N4 122.8(3)
O5 C14 C13 120.7(3)
N4 C14 C13 116.4(2)
N4 C15 C18 111.2(2)
N4 C15 C16 114.1(2)
C18 C15 C16 109.9(2)
O7 C16 O6 124.1(3)
O7 C16 C15 121.9(3)
O6 C16 C15 114.0(2)
C15 C18 S1 109.00(19)
C6 C19 S2 114.53(19)

loop_
_geom_bond_atom_site_label_1
_geom_bond_atom_site_label_2
_geom_bond_distance
S1 C18 1.814(3)
S1 S2 2.0299(9)
S2 C19 1.820(3)
O1 C5 1.353(3)
O1 C4 1.478(3)
O2 C5 1.210(3)
O3 C7 1.232(3)
O4 C12 1.226(3)
O5 C14 1.227(3)
O6 C16 1.330(3)
O6 C17 1.448(3)
O7 C16 1.202(3)
N1 C5 1.345(3)
N1 C6 1.459(3)
N2 C7 1.343(3)
N2 C11 1.464(3)
N2 C8 1.475(3)
N3 C12 1.345(3)
N3 C13 1.450(3)
N4 C14 1.342(3)
N4 C15 1.444(3)
C1 C4 1.519(4)
C2 C4 1.513(4)
C3 C4 1.511(4)
C6 C19 1.527(4)
C6 C7 1.539(4)
C8 C9 1.523(4)
C9 C10 1.517(4)
C10 C11 1.533(4)
C11 C12 1.520(3)
C13 C14 1.512(4)
C15 C18 1.525(4)
C15 C16 1.528(4)

loop_
_geom_hbond_atom_site_label_D
_geom_hbond_atom_site_label_H
_geom_hbond_atom_site_label_A
_geom_hbond_distance_DH
_geom_hbond_distance_HA
_geom_hbond_distance_DA
_geom_hbond_angle_DHA
_geom_hbond_site_symmetry_A
N1 H1 O2 0.88 2.03 2.846(3) 154 1_655
N3 H3 O4 0.88 2.05 2.915(3) 168 1_655
N4 H4 O3 0.88 2.43 3.188(3) 144 .
N4 H4 S1 0.88 2.95 3.636(2) 137 1_655

loop_
_geom_torsion_atom_site_label_1
_geom_torsion_atom_site_label_2
_geom_torsion_atom_site_label_3
_geom_torsion_atom_site_label_4
_geom_torsion
C5 N1 C6 C7 -140.1(2)
N1 C6 C7 N2 52.2(3)
C6 C7 N2 C11 176.9(2)
C7 N2 C11 C12 -62.2(3)
N2 C11 C12 N3 135.6(2)
C11 C12 N3 C13 178.4(2)
C12 N3 C13 C14 60.4(3)
N3 C13 C14 N4 29.4(4)
C13 C14 N4 C15 174.1(2)
C14 N4 C15 C16 -78.8(3)
N1 C6 C19 S2 -135.5(2)
C6 C19 S2 S1 -52.9(2)
N4 C15 C18 S1 -75.6(2)
C15 C18 S1 S2 174.94(16)
C19 S2 S1 C18 -85.26(13)
N2 C11 C10 C9 28.1(3)
C11 C10 C9 C8 -38.5(3)
C10 C9 C8 N2 33.4(3)
C9 C8 N2 C11 -16.7(3)
C8 N2 C11 C10 -6.9(3)
